data_9007710
loop_
_publ_author_name
'Hill, R. J.'

_publ_section_title
;
 Refinement of the structure of orthorhombic PbO (massicot) by
 Rietveld analysis of neutron powder diffraction data
;
_journal_name_full 'Acta Crystallographica, Section C'
_journal_page_first 1281
_journal_page_last 1284
_journal_paper_doi 10.1107/S0108270185007454
_journal_volume 41
_journal_year 1985
_chemical_compound_source 'synthetic: Merck "pro analyse" (batch number 0093820)'
_chemical_formula_sum 'O Pb'
_chemical_name_mineral Massicot
_space_group_IT_number 57
_symmetry_space_group_name_Hall '-P 2c 2b'
_symmetry_space_group_name_H-M 'P b c m'
_cell_angle_alpha 90
_cell_angle_beta 90
_cell_angle_gamma 90
_cell_length_a 5.8931
_cell_length_b 5.4904
_cell_length_c 4.7528
_cell_formula_units_Z 4
_cell_volume 153.779
_database_code_amcsd 0010011
_exptl_crystal_density_diffrn 9.641
_cod_original_formula_sum 'Pb O'
_cod_database_code 9007710

loop_
_space_group_symop_operation_xyz
x,y,z
x,1/2-y,1/2+z
-x,1/2+y,1/2-z
-x,1/2+y,z
x,1/2-y,-z
x,y,1/2-z
-x,-y,1/2+z
-x,-y,-z

loop_
_atom_site_aniso_label
_atom_site_aniso_U_11
_atom_site_aniso_U_22
_atom_site_aniso_U_33
_atom_site_aniso_U_12
_atom_site_aniso_U_13
_atom_site_aniso_U_23
Pb 0.01513 0.01329 0.01224 -0.00229 0.00000 0.00000
O 0.01619 0.01665 0.01053 -0.00016 0.00000 0.00000

loop_
_atom_site_label
_atom_site_fract_x
_atom_site_fract_y
_atom_site_fract_z
_atom_site_U_iso_or_equiv
Pb 0.22970 -0.01160 0.25000 0.01355
O -0.13470 0.09170 0.25000 0.01444

loop_
_cod_related_entry_id
_cod_related_entry_database
_cod_related_entry_code
1 ChemSpider 140169
2 AMCSD 0010011
